data_2203664
loop_
_publ_author_name
'Leonard F. Lindoy'
'John C. McMurtrie'
'Jason R. Price'

_publ_section_title
;
 6,6'-Bis(chloromethyl)-2,2'-bipyridine
;
_journal_issue 5
_journal_name_full 'Acta Crystallographica Section E'
_journal_page_first o886
_journal_page_last o888
_journal_paper_doi 10.1107/S1600536804008852
_journal_volume 60
_journal_year 2004
_chemical_formula_iupac 'C12 H10 Cl2 N2'
_chemical_formula_moiety 'C12 H10 Cl2 N2'
_chemical_formula_sum 'C12 H10 Cl2 N2'
_chemical_formula_weight 253.12
_chemical_melting_point 430
_chemical_name_systematic
;
6,6'-Bis(chloromethyl)-2,2'-bipyridine
;
_space_group_IT_number 14
_symmetry_cell_setting monoclinic
_symmetry_space_group_name_Hall '-P 2ybc'
_symmetry_space_group_name_H-M 'P 1 21/c 1'
_atom_sites_solution_hydrogens geom
_atom_sites_solution_primary direct
_atom_sites_solution_secondary difmap
_cell_angle_alpha 90
_cell_angle_beta 93.5880(10)
_cell_angle_gamma 90
_cell_formula_units_Z 2
_cell_length_a 11.7692(11)
_cell_length_b 4.3678(4)
_cell_length_c 10.8889(10)
_cell_measurement_reflns_used 4044
_cell_measurement_temperature 150(2)
_cell_measurement_theta_max 28.4
_cell_measurement_theta_min 2.5
_cell_volume 558.65(9)
_computing_cell_refinement 'SAINT (Siemens, 1995)'
_computing_data_collection 'SMART (Siemens, 1995)'
_computing_data_reduction 'SAINT and XPREP (Siemens, 1995)'
_computing_molecular_graphics
;
ORTEP-3 (Farrugia, 1997) and WinGX-32 (Farrugia, 1999)
;
_computing_publication_material 'enCIFer (Allen et al., 2004)'
_computing_structure_refinement 'SHELXL97 (Sheldrick, 1997)'
_computing_structure_solution 'SIR97 (Altomare et al., 1999)'
_diffrn_ambient_temperature 150(2)
_diffrn_measured_fraction_theta_full 0.992
_diffrn_measured_fraction_theta_max 0.952
_diffrn_measurement_device_type 'Bruker SMART 1000 CCD'
_diffrn_measurement_method \w
_diffrn_radiation_monochromator graphite
_diffrn_radiation_source 'sealed tube'
_diffrn_radiation_type MoK\a
_diffrn_radiation_wavelength 0.71073
_diffrn_reflns_av_R_equivalents 0.013
_diffrn_reflns_av_sigmaI/netI 0.012
_diffrn_reflns_limit_h_max 15
_diffrn_reflns_limit_h_min -15
_diffrn_reflns_limit_k_max 5
_diffrn_reflns_limit_k_min -5
_diffrn_reflns_limit_l_max 14
_diffrn_reflns_limit_l_min -14
_diffrn_reflns_number 5097
_diffrn_reflns_theta_full 25.0
_diffrn_reflns_theta_max 28.4
_diffrn_reflns_theta_min 1.7
_diffrn_standards_decay_% 0.06
_diffrn_standards_number 80
_exptl_absorpt_coefficient_mu 0.551
_exptl_absorpt_correction_T_max 0.850
_exptl_absorpt_correction_T_min 0.755
_exptl_absorpt_correction_type multi-scan
_exptl_absorpt_process_details '(SADABS; Sheldrick, 1999)'
_exptl_crystal_colour colourless
_exptl_crystal_density_diffrn 1.505
_exptl_crystal_density_method 'not measured'
_exptl_crystal_description prism
_exptl_crystal_F_000 260
_exptl_crystal_size_max 0.54
_exptl_crystal_size_mid 0.40
_exptl_crystal_size_min 0.30
_refine_diff_density_max 0.38
_refine_diff_density_min -0.18
_refine_ls_extinction_method none
_refine_ls_goodness_of_fit_ref 1.05
_refine_ls_hydrogen_treatment constr
_refine_ls_matrix_type full
_refine_ls_number_parameters 73
_refine_ls_number_reflns 1337
_refine_ls_number_restraints 0
_refine_ls_restrained_S_all 1.05
_refine_ls_R_factor_all 0.027
_refine_ls_R_factor_gt 0.025
_refine_ls_shift/su_max 0.002
_refine_ls_shift/su_mean 0.000
_refine_ls_structure_factor_coef Fsqd
_refine_ls_weighting_details 'calc w = 1/[\s^2^(Fo^2^)+(0.0366P)^2^+0.216P] where P = (Fo^2^+2Fc^2^)/3'
_refine_ls_weighting_scheme calc
_refine_ls_wR_factor_gt 0.068
_refine_ls_wR_factor_ref 0.069
_reflns_number_gt 1269
_reflns_number_total 1337
_reflns_threshold_expression I>2\s(I)
_cod_data_source_file tk6161.cif
_cod_data_source_block I
_cod_original_sg_symbol_H-M 'P 21/c'
_cod_database_code 2203664
_cod_database_fobs_code 2203664

loop_
_symmetry_equiv_pos_as_xyz
'x, y, z'
'-x, y+1/2, -z+1/2'
'-x, -y, -z'
'x, -y-1/2, z-1/2'

loop_
_atom_site_label
_atom_site_fract_x
_atom_site_fract_y
_atom_site_fract_z
_atom_site_U_iso_or_equiv
_atom_site_adp_type
_atom_site_calc_flag
_atom_site_refinement_flags
_atom_site_occupancy
_atom_site_type_symbol
C1 0.55441(9) 0.4806(2) 0.96946(9) 0.0195(2) Uani d . 1 C
C2 0.56012(9) 0.2944(3) 0.86586(10) 0.0231(2) Uani d . 1 C
H2 0.4948 0.1864 0.8337 0.028 Uiso calc R 1 H
C3 0.66271(10) 0.2695(3) 0.81069(10) 0.0256(2) Uani d . 1 C
H3 0.6689 0.1441 0.7401 0.031 Uiso calc R 1 H
C4 0.75625(10) 0.4310(3) 0.86036(10) 0.0244(2) Uani d . 1 C
H4 0.8274 0.4207 0.8239 0.029 Uiso calc R 1 H
C5 0.74350(9) 0.6086(2) 0.96486(10) 0.0218(2) Uani d . 1 C
C6 0.84136(10) 0.7881(3) 1.02271(11) 0.0266(2) Uani d . 1 C
H6A 0.8128 0.9819 1.0565 0.032 Uiso calc R 1 H
H6B 0.8951 0.8397 0.9594 0.032 Uiso calc R 1 H
N1 0.64505(8) 0.6337(2) 1.01938(8) 0.02090(19) Uani d . 1 N
Cl1 0.91510(2) 0.57081(7) 1.14489(3) 0.02892(11) Uani d . 1 Cl

loop_
_atom_site_aniso_label
_atom_site_aniso_U_11
_atom_site_aniso_U_22
_atom_site_aniso_U_33
_atom_site_aniso_U_12
_atom_site_aniso_U_13
_atom_site_aniso_U_23
C1 0.0206(5) 0.0201(5) 0.0174(5) 0.0010(4) -0.0015(4) 0.0029(4)
C2 0.0229(5) 0.0259(5) 0.0199(5) 0.0006(4) -0.0028(4) -0.0015(4)
C3 0.0272(5) 0.0299(6) 0.0194(5) 0.0037(4) -0.0004(4) -0.0021(4)
C4 0.0221(5) 0.0295(6) 0.0218(5) 0.0028(4) 0.0022(4) 0.0034(4)
C5 0.0216(5) 0.0218(5) 0.0216(5) -0.0001(4) -0.0014(4) 0.0048(4)
C6 0.0232(5) 0.0254(5) 0.0309(6) -0.0031(4) -0.0016(4) 0.0027(4)
N1 0.0209(4) 0.0218(4) 0.0197(4) -0.0003(3) -0.0013(3) 0.0016(3)
Cl1 0.02356(16) 0.03444(18) 0.02793(17) -0.00080(10) -0.00511(11) -0.00197(10)

loop_
_atom_type_symbol
_atom_type_description
_atom_type_scat_dispersion_real
_atom_type_scat_dispersion_imag
_atom_type_scat_source
C C 0.0033 0.0016 'International Tables Vol C Tables 4.2.6.8 and 6.1.1.4'
H H 0.0000 0.0000 'International Tables Vol C Tables 4.2.6.8 and 6.1.1.4'
N N 0.0061 0.0033 'International Tables Vol C Tables 4.2.6.8 and 6.1.1.4'
Cl Cl 0.1484 0.1585 'International Tables Vol C Tables 4.2.6.8 and 6.1.1.4'

loop_
_geom_angle_atom_site_label_1
_geom_angle_atom_site_label_2
_geom_angle_atom_site_label_3
_geom_angle_site_symmetry_3
_geom_angle
N1 C1 C2 . 122.65(10)
N1 C1 C1 3_667 116.45(12)
C2 C1 C1 3_667 120.90(12)
C3 C2 C1 . 118.89(10)
C3 C2 H2 . 120.6
C1 C2 H2 . 120.6
C2 C3 C4 . 118.84(10)
C2 C3 H3 . 120.6
C4 C3 H3 . 120.6
C3 C4 C5 . 118.55(10)
C3 C4 H4 . 120.7
C5 C4 H4 . 120.7
N1 C5 C4 . 123.24(10)
N1 C5 C6 . 115.74(10)
C4 C5 C6 . 121.01(10)
C5 C6 Cl1 . 110.80(8)
C5 C6 H6A . 109.5
Cl1 C6 H6A . 109.5
C5 C6 H6B . 109.5
Cl1 C6 H6B . 109.5
H6A C6 H6B . 108.1
C5 N1 C1 . 117.82(10)

loop_
_geom_bond_atom_site_label_1
_geom_bond_atom_site_label_2
_geom_bond_site_symmetry_2
_geom_bond_distance
C1 N1 . 1.3447(14)
C1 C2 . 1.3958(15)
C1 C1 3_667 1.489(2)
C2 C3 . 1.3861(15)
C2 H2 . 0.9500
C3 C4 . 1.3884(16)
C3 H3 . 0.9500
C4 C5 . 1.3929(16)
C4 H4 . 0.9500
C5 N1 . 1.3390(14)
C5 C6 . 1.4989(15)
C6 Cl1 . 1.8109(12)
C6 H6A . 0.9900
C6 H6B . 0.9900

loop_
_geom_torsion_atom_site_label_1
_geom_torsion_atom_site_label_2
_geom_torsion_atom_site_label_3
_geom_torsion_atom_site_label_4
_geom_torsion_site_symmetry_1
_geom_torsion
N1 C1 C2 C3 . -1.08(16)
C1 C1 C2 C3 3_667 178.82(12)
C1 C2 C3 C4 . -0.07(17)
C2 C3 C4 C5 . 0.86(16)
C3 C4 C5 N1 . -0.62(16)
C3 C4 C5 C6 . 179.98(10)
N1 C5 C6 Cl1 . 86.68(11)
C4 C5 C6 Cl1 . -93.88(11)
C4 C5 N1 C1 . -0.48(16)
C6 C5 N1 C1 . 178.95(9)
C2 C1 N1 C5 . 1.34(15)
C1 C1 N1 C5 3_667 -178.57(11)
